data_7124056
loop_
_publ_author_name
'Frankowski, Sebastian'
'Skrzynska, Anna'
'Albrecht, Lukasz'

_publ_section_title
;
 Inverting the reactivity of troponoid system in the enantioselective
 higher-order cycloaddition
;
_journal_name_full 'Chemical Communications'
_journal_paper_doi 10.1039/C9CC05638F
_journal_year 2019
_chemical_absolute_configuration ad
_chemical_formula_moiety 'C16 H13 N O3 S'
_chemical_formula_sum 'C16 H13 N O3 S'
_chemical_formula_weight 299.33
_chemical_melting_point 396
_chemical_name_systematic
;
(2S,3R,3aS)-2-(4-nitrophenyl)-3,3a-dihydro-2H-cyclohepta[b]thiophene-3-carbaldehyde
;
_space_group_IT_number 19
_space_group_name_Hall 'P 2ac 2ab'
_space_group_name_H-M_alt 'P 21 21 21'
_symmetry_cell_setting orthorhombic
_symmetry_Int_Tables_number 19
_symmetry_space_group_name_Hall 'P 2ac 2ab'
_symmetry_space_group_name_H-M 'P 21 21 21'
_atom_sites_solution_hydrogens geom
_atom_sites_solution_primary difmap
_audit_update_record
;
2019-03-30 deposited with the CCDC.    2019-08-23 downloaded from the CCDC.
;
_cell_angle_alpha 90
_cell_angle_beta 90
_cell_angle_gamma 90
_cell_formula_units_Z 4
_cell_length_a 6.9092(1)
_cell_length_b 10.1436(1)
_cell_length_c 19.7001(1)
_cell_measurement_reflns_used 37871
_cell_measurement_temperature 100.0(1)
_cell_measurement_theta_max 78.902
_cell_measurement_theta_min 4.293
_cell_volume 1380.66(3)
_diffrn_ambient_environment N~2~
_diffrn_ambient_temperature 100.0(1)
_diffrn_detector 'CCD plate'
_diffrn_detector_area_resol_mean 5.8140
_diffrn_detector_type 'Pilatus 300K'
_diffrn_measured_fraction_theta_full 0.999
_diffrn_measured_fraction_theta_max 0.999
_diffrn_measurement_device 'four-circle diffractometer'
_diffrn_measurement_device_type 'XtaLAB Synergy, Dualflex, Pilatus 300K'
_diffrn_measurement_method '\w scans'
_diffrn_radiation_monochromator mirror
_diffrn_radiation_probe x-ray
_diffrn_radiation_type 'Cu K\a'
_diffrn_radiation_wavelength 1.54184
_diffrn_reflns_av_R_equivalents 0.0204
_diffrn_reflns_av_unetI/netI 0.0059
_diffrn_reflns_limit_h_max 8
_diffrn_reflns_limit_h_min -8
_diffrn_reflns_limit_k_max 12
_diffrn_reflns_limit_k_min -12
_diffrn_reflns_limit_l_max 23
_diffrn_reflns_limit_l_min -23
_diffrn_reflns_number 40039
_diffrn_reflns_theta_full 66.53
_diffrn_reflns_theta_max 66.53
_diffrn_reflns_theta_min 4.49
_diffrn_source 'micro-focus sealed X-ray tube'
_diffrn_source_type 'PhotonJet (Cu) X-ray Source'
_exptl_absorpt_coefficient_mu 2.173
_exptl_absorpt_correction_T_max 1.000
_exptl_absorpt_correction_T_min 0.281
_exptl_absorpt_correction_type gaussian
_exptl_absorpt_process_details
;
CrysAlisPro 1.171.40.45a (Rigaku Oxford Diffraction, 2019)
Numerical absorption correction based on gaussian integration over
            a multifaceted crystal model
Empirical absorption correction using spherical harmonics,
 implemented in SCALE3 ABSPACK scaling algorithm.
;
_exptl_crystal_colour Colourless
_exptl_crystal_density_diffrn 1.440
_exptl_crystal_density_method 'Not Measured'
_exptl_crystal_description Prism
_exptl_crystal_F_000 624
_exptl_crystal_size_max 0.500
_exptl_crystal_size_mid 0.130
_exptl_crystal_size_min 0.110
_refine_diff_density_max 0.152
_refine_diff_density_min -0.150
_refine_diff_density_rms 0.030
_refine_ls_abs_structure_details
;
 Flack x determined using 995 quotients [(I+)-(I-)]/[(I+)+(I-)]
 (Parsons, Flack and Wagner, Acta Cryst. B69 (2013) 249-259).
;
_refine_ls_abs_structure_Flack -0.007(3)
_refine_ls_extinction_coef 0.0010(2)
_refine_ls_extinction_expression Fc^*^=kFc[1+0.001xFc^2^\l^3^/sin(2\q)]^-1/4^
_refine_ls_extinction_method 'SHELXL-2018/3 (Sheldrick 2018)'
_refine_ls_goodness_of_fit_ref 1.100
_refine_ls_hydrogen_treatment constr
_refine_ls_matrix_type full
_refine_ls_number_parameters 191
_refine_ls_number_reflns 2435
_refine_ls_number_restraints 0
_refine_ls_restrained_S_all 1.100
_refine_ls_R_factor_all 0.0192
_refine_ls_R_factor_gt 0.0192
_refine_ls_shift/su_max 0.001
_refine_ls_shift/su_mean 0.000
_refine_ls_structure_factor_coef Fsqd
_refine_ls_weighting_details 'W=1/[\S^2^(FO^2^)+(0.0199P)^2^+0.4308P] WHERE P=(FO^2^+2FC^2^)/3'
_refine_ls_weighting_scheme calc
_refine_ls_wR_factor_gt 0.0483
_refine_ls_wR_factor_ref 0.0483
_reflns_number_gt 2435
_reflns_number_total 2435
_reflns_threshold_expression I>2\s(I)
_cod_data_source_file c9cc05638f2.cif
_cod_data_source_block tt8
_cod_original_cell_volume 1380.67(3)
_cod_database_code 7124056
_exptl_absorpt_empirical_full_min 0.836
_exptl_absorpt_empirical_full_max 1.299
_exptl_absorpt_empirical_details
;
Empirical correction (ABSPACK) includes:
- Absorption correction using spherical harmonics
- Frame scaling
- Detector area scaling
;

loop_
_space_group_symop_id
_space_group_symop_operation_xyz
1 x,y,z
2 1/2-x,-y,1/2+z
3 1/2+x,1/2-y,-z
4 -x,1/2+y,1/2-z

loop_
_atom_site_aniso_label
_atom_site_aniso_U_11
_atom_site_aniso_U_22
_atom_site_aniso_U_33
_atom_site_aniso_U_23
_atom_site_aniso_U_13
_atom_site_aniso_U_12
S1 0.0146(2) 0.0320(2) 0.0177(2) -0.0011(2) -0.0011(2) -0.0036(2)
O1 0.0245(7) 0.0214(6) 0.0326(7) -0.0057(6) -0.0017(6) -0.0020(6)
O2 0.0305(7) 0.0332(7) 0.0275(7) 0.0093(6) 0.0030(6) 0.0013(7)
O3 0.0416(8) 0.0398(8) 0.0201(6) -0.0059(6) 0.0007(6) -0.0050(7)
N1 0.0164(8) 0.0326(9) 0.0210(8) 0.0022(7) 0.0009(7) -0.0041(7)
C1 0.0161(9) 0.0220(9) 0.0214(8) 0.0031(7) -0.0027(7) -0.0020(8)
C2 0.0158(9) 0.0165(8) 0.0174(8) -0.0007(7) -0.0018(7) 0.0013(7)
C3 0.0155(8) 0.0168(8) 0.0177(8) 0.0009(6) -0.0022(7) -0.0010(7)
C4 0.0152(9) 0.0195(9) 0.0248(9) -0.0001(7) -0.0014(7) 0.0003(7)
C5 0.0172(9) 0.0211(8) 0.0247(9) -0.0034(8) 0.0030(8) -0.0012(7)
C6 0.0259(9) 0.0199(8) 0.0177(8) -0.0012(7) 0.0017(7) -0.0063(9)
C7 0.0249(9) 0.0161(8) 0.0201(9) 0.0012(6) -0.0054(8) -0.0028(8)
C8 0.0171(8) 0.0189(8) 0.0217(9) 0.0018(7) -0.0037(7) -0.0002(7)
C9 0.0161(8) 0.0177(8) 0.0207(8) 0.0003(7) -0.0003(7) 0.0015(7)
C10 0.0162(9) 0.0192(8) 0.0191(8) -0.0009(7) -0.0022(7) 0.0011(8)
C11 0.0117(8) 0.0201(8) 0.0196(8) -0.0020(7) 0.0001(7) 0.0003(7)
C12 0.0186(8) 0.0169(8) 0.0237(9) -0.0018(7) -0.0002(8) 0.0003(7)
C13 0.0169(9) 0.0223(9) 0.0215(8) -0.0058(7) 0.0008(7) -0.0012(8)
C14 0.0127(8) 0.0265(9) 0.0172(8) 0.0009(7) 0.0003(7) -0.0023(8)
C15 0.0160(8) 0.0175(8) 0.0266(9) 0.0012(7) 0.0020(8) -0.0002(7)
C16 0.0168(9) 0.0182(8) 0.0211(9) -0.0044(7) -0.0008(7) 0.0012(7)

loop_
_atom_site_label
_atom_site_type_symbol
_atom_site_thermal_displace_type
_atom_site_fract_x
_atom_site_fract_y
_atom_site_fract_z
_atom_site_occupancy
_atom_site_U_iso_or_equiv
_atom_site_calc_flag
_atom_site_refinement_flags
S1 S Uani 0.66620(6) 0.66301(5) 0.73855(2) 1.000 0.0214(1) d .
O1 O Uani 0.1731(2) 0.40384(12) 0.66051(7) 1.000 0.0262(4) d .
O2 O Uani 0.4774(2) 0.83886(14) 0.39450(6) 1.000 0.0304(4) d .
O3 O Uani 0.5251(2) 0.63604(15) 0.36431(7) 1.000 0.0338(4) d .
N1 N Uani 0.5009(2) 0.72161(16) 0.40781(8) 1.000 0.0233(5) d .
C1 C Uani 0.1501(3) 0.48595(18) 0.70387(9) 1.000 0.0198(5) d .
C2 C Uani 0.2993(2) 0.58815(17) 0.72283(8) 1.000 0.0166(5) d .
C3 C Uani 0.3293(3) 0.59460(16) 0.80073(8) 1.000 0.0167(5) d .
C4 C Uani 0.1998(3) 0.69472(17) 0.83448(9) 1.000 0.0198(5) d .
C5 C Uani 0.1964(3) 0.71567(17) 0.90164(9) 1.000 0.0210(5) d .
C6 C Uani 0.3289(3) 0.66122(17) 0.95089(8) 1.000 0.0212(5) d .
C7 C Uani 0.5160(3) 0.62787(16) 0.93881(9) 1.000 0.0204(5) d .
C8 C Uani 0.6195(3) 0.63733(17) 0.87571(9) 1.000 0.0192(5) d .
C9 C Uani 0.5378(3) 0.63280(17) 0.81369(9) 1.000 0.0182(5) d .
C10 C Uani 0.4953(3) 0.56595(17) 0.68782(9) 1.000 0.0182(5) d .
C11 C Uani 0.5002(3) 0.60843(16) 0.61427(9) 1.000 0.0171(5) d .
C12 C Uani 0.5202(3) 0.51385(17) 0.56336(9) 1.000 0.0197(5) d .
C13 C Uani 0.5214(3) 0.55008(18) 0.49563(9) 1.000 0.0202(5) d .
C14 C Uani 0.5019(2) 0.68210(18) 0.47952(8) 1.000 0.0188(5) d .
C15 C Uani 0.4840(3) 0.77886(18) 0.52866(9) 1.000 0.0200(5) d .
C16 C Uani 0.4829(3) 0.74133(17) 0.59611(9) 1.000 0.0187(5) d .
H1 H Uiso 0.03046 0.48645 0.72765 1.000 0.0240 c RU
H2 H Uiso 0.24926 0.67592 0.70778 1.000 0.0200 c RU
H3 H Uiso 0.30407 0.50568 0.82078 1.000 0.0200 c RU
H4 H Uiso 0.11607 0.74568 0.80663 1.000 0.0240 c RU
H5 H Uiso 0.09726 0.77176 0.91846 1.000 0.0250 c RU
H6 H Uiso 0.28102 0.64756 0.99555 1.000 0.0250 c RU
H7 H Uiso 0.58679 0.59442 0.97640 1.000 0.0240 c RU
H8 H Uiso 0.75599 0.64759 0.87792 1.000 0.0230 c RU
H10 H Uiso 0.53063 0.47054 0.69093 1.000 0.0220 c RU
H12 H Uiso 0.53316 0.42354 0.57530 1.000 0.0240 c RU
H13 H Uiso 0.53530 0.48567 0.46097 1.000 0.0240 c RU
H15 H Uiso 0.47266 0.86906 0.51631 1.000 0.0240 c RU
H16 H Uiso 0.47034 0.80642 0.63051 1.000 0.0220 c RU

loop_
_atom_type_symbol
_atom_type_description
_atom_type_scat_dispersion_real
_atom_type_scat_dispersion_imag
_atom_type_scat_source
C C 0.0181 0.0091 ' International Tables Vol C Tables 4.2.6.8 and 6.1.1.4'
H H 0.0000 0.0000 ' International Tables Vol C Tables 4.2.6.8 and 6.1.1.4'
N N 0.0311 0.0180 ' International Tables Vol C Tables 4.2.6.8 and 6.1.1.4'
O O 0.0492 0.0322 ' International Tables Vol C Tables 4.2.6.8 and 6.1.1.4'
S S 0.3331 0.5567 ' International Tables Vol C Tables 4.2.6.8 and 6.1.1.4'

loop_
_geom_angle_atom_site_label_1
_geom_angle_atom_site_label_2
_geom_angle_atom_site_label_3
_geom_angle
C9 S1 C10 92.32(9)
O2 N1 O3 123.49(16)
O2 N1 C14 118.04(15)
O3 N1 C14 118.46(15)
O1 C1 C2 124.12(18)
C1 C2 C3 111.44(14)
C1 C2 C10 112.98(14)
C3 C2 C10 109.44(13)
C2 C3 C4 112.68(14)
C2 C3 C9 107.77(14)
C4 C3 C9 108.54(14)
C3 C4 C5 123.54(17)
C4 C5 C6 126.27(18)
C5 C6 C7 125.55(16)
C6 C7 C8 127.51(17)
C7 C8 C9 125.02(19)
S1 C9 C3 112.59(12)
S1 C9 C8 123.24(16)
C3 C9 C8 124.11(17)
S1 C10 C2 104.14(11)
S1 C10 C11 110.78(13)
C2 C10 C11 114.09(16)
C10 C11 C12 119.69(15)
C10 C11 C16 121.16(15)
C12 C11 C16 119.15(16)
C11 C12 C13 120.74(16)
C12 C13 C14 118.54(16)
N1 C14 C13 119.05(15)
N1 C14 C15 118.61(16)
C13 C14 C15 122.34(16)
C14 C15 C16 118.53(16)
C11 C16 C15 120.69(16)
O1 C1 H1 118.00
C2 C1 H1 118.00
C1 C2 H2 108.00
C3 C2 H2 108.00
C10 C2 H2 108.00
C2 C3 H3 109.00
C4 C3 H3 109.00
C9 C3 H3 109.00
C3 C4 H4 118.00
C5 C4 H4 118.00
C4 C5 H5 117.00
C6 C5 H5 117.00
C5 C6 H6 117.00
C7 C6 H6 117.00
C6 C7 H7 116.00
C8 C7 H7 116.00
C7 C8 H8 117.00
C9 C8 H8 117.00
S1 C10 H10 109.00
C2 C10 H10 109.00
C11 C10 H10 109.00
C11 C12 H12 120.00
C13 C12 H12 120.00
C12 C13 H13 121.00
C14 C13 H13 121.00
C14 C15 H15 121.00
C16 C15 H15 121.00
C11 C16 H16 120.00
C15 C16 H16 120.00

loop_
_geom_bond_atom_site_label_1
_geom_bond_atom_site_label_2
_geom_bond_distance
S1 C9 1.7527(19)
S1 C10 1.8337(19)
O1 C1 1.204(2)
O2 N1 1.229(2)
O3 N1 1.231(2)
N1 C14 1.469(2)
C1 C2 1.509(2)
C2 C3 1.550(2)
C2 C10 1.536(2)
C3 C4 1.508(3)
C3 C9 1.514(3)
C4 C5 1.340(3)
C5 C6 1.444(3)
C6 C7 1.357(3)
C7 C8 1.437(3)
C8 C9 1.347(3)
C10 C11 1.512(2)
C11 C12 1.395(2)
C11 C16 1.400(2)
C12 C13 1.384(3)
C13 C14 1.383(3)
C14 C15 1.384(2)
C15 C16 1.382(3)
C1 H1 0.9500
C2 H2 1.0000
C3 H3 1.0000
C4 H4 0.9500
C5 H5 0.9500
C6 H6 0.9500
C7 H7 0.9500
C8 H8 0.9500
C10 H10 1.0000
C12 H12 0.9500
C13 H13 0.9500
C15 H15 0.9500
C16 H16 0.9500

loop_
_geom_torsion_atom_site_label_1
_geom_torsion_atom_site_label_2
_geom_torsion_atom_site_label_3
_geom_torsion_atom_site_label_4
_geom_torsion
C10 S1 C9 C3 -21.58(13)
C10 S1 C9 C8 155.51(16)
C9 S1 C10 C2 33.33(12)
C9 S1 C10 C11 156.41(14)
O2 N1 C14 C13 177.78(16)
O2 N1 C14 C15 -2.5(2)
O3 N1 C14 C13 -2.8(2)
O3 N1 C14 C15 176.96(16)
O1 C1 C2 C3 -131.37(18)
O1 C1 C2 C10 -7.7(2)
C1 C2 C3 C4 -91.71(18)
C1 C2 C3 C9 148.57(14)
C10 C2 C3 C4 142.61(16)
C10 C2 C3 C9 22.89(18)
C1 C2 C10 S1 -161.85(12)
C1 C2 C10 C11 77.25(18)
C3 C2 C10 S1 -37.06(15)
C3 C2 C10 C11 -157.96(14)
C2 C3 C4 C5 178.32(17)
C9 C3 C4 C5 -62.4(2)
C2 C3 C9 S1 2.68(17)
C2 C3 C9 C8 -174.38(17)
C4 C3 C9 S1 -119.63(13)
C4 C3 C9 C8 63.3(2)
C3 C4 C5 C6 8.6(3)
C4 C5 C6 C7 29.1(3)
C5 C6 C7 C8 -1.0(3)
C6 C7 C8 C9 -26.6(3)
C7 C8 C9 S1 172.67(14)
C7 C8 C9 C3 -10.6(3)
S1 C10 C11 C12 129.96(17)
S1 C10 C11 C16 -50.7(2)
C2 C10 C11 C12 -112.9(2)
C2 C10 C11 C16 66.4(2)
C10 C11 C12 C13 178.78(19)
C16 C11 C12 C13 -0.5(3)
C10 C11 C16 C15 -178.81(19)
C12 C11 C16 C15 0.5(3)
C11 C12 C13 C14 -0.1(3)
C12 C13 C14 N1 -179.36(16)
C12 C13 C14 C15 0.9(3)
N1 C14 C15 C16 179.32(16)
C13 C14 C15 C16 -1.0(3)
C14 C15 C16 C11 0.2(3)
